data_2211379
loop_
_publ_author_name
'Wang, Wu-Shang'
'Gao, Min'
'Chen, Xiangji'
'Liu, Boli'

_publ_section_title
;
 2-(4-Amino-3-iodophenyl)-1,3-benzothiazole
;
_journal_coeditor_code FB2027
_journal_issue 12
_journal_name_full 'Acta Crystallographica Section E'
_journal_page_first o5668
_journal_page_last o5669
_journal_paper_doi 10.1107/S1600536806048811
_journal_volume 62
_journal_year 2006
_chemical_formula_iupac 'C13 H9 I N2 S'
_chemical_formula_moiety 'C13 H9 I N2 S'
_chemical_formula_sum 'C13 H9 I N2 S'
_chemical_formula_weight 352.18
_chemical_melting_point 422
_chemical_name_systematic
;
2-(4-Amino-3-iodophenyl)-1,3-benzothiazole
;
_space_group_IT_number 14
_symmetry_cell_setting monoclinic
_symmetry_space_group_name_Hall '-P 2ybc'
_symmetry_space_group_name_H-M 'P 1 21/c 1'
_atom_sites_solution_hydrogens difmap
_atom_sites_solution_primary direct
_atom_sites_solution_secondary difmap
_cell_angle_alpha 90.00
_cell_angle_beta 97.446(4)
_cell_angle_gamma 90.00
_cell_formula_units_Z 4
_cell_length_a 7.8023(3)
_cell_length_b 8.7783(4)
_cell_length_c 18.5532(10)
_cell_measurement_reflns_used 954
_cell_measurement_temperature 296(2)
_cell_measurement_theta_max 22.85
_cell_measurement_theta_min 3.21
_cell_volume 1260.01(10)
_computing_cell_refinement SMART
_computing_data_collection 'SMART (Bruker, 2001)'
_computing_data_reduction 'SAINT (Bruker, 2001)'
_computing_molecular_graphics 'SHELXTL (Bruker, 2001)'
_computing_publication_material SHELXTL
_computing_structure_refinement 'SHELXL97 (Sheldrick, 1997)'
_computing_structure_solution 'SHELXS97 (Sheldrick, 1997)'
_diffrn_ambient_temperature 296(2)
_diffrn_measured_fraction_theta_full 0.981
_diffrn_measured_fraction_theta_max 0.981
_diffrn_measurement_device_type 'Bruker SMART APEX-II CCD'
_diffrn_measurement_method '\f and \w'
_diffrn_radiation_monochromator graphite
_diffrn_radiation_source 'fine-focus sealed tube'
_diffrn_radiation_type MoK\a
_diffrn_radiation_wavelength 0.71073
_diffrn_reflns_av_R_equivalents 0.0289
_diffrn_reflns_av_sigmaI/netI 0.0415
_diffrn_reflns_limit_h_max 9
_diffrn_reflns_limit_h_min -9
_diffrn_reflns_limit_k_max 10
_diffrn_reflns_limit_k_min -9
_diffrn_reflns_limit_l_max 22
_diffrn_reflns_limit_l_min -18
_diffrn_reflns_number 4249
_diffrn_reflns_theta_full 25.10
_diffrn_reflns_theta_max 25.10
_diffrn_reflns_theta_min 3.21
_diffrn_standards_number 0
_exptl_absorpt_coefficient_mu 2.685
_exptl_absorpt_correction_T_max 0.7853
_exptl_absorpt_correction_T_min 0.6578
_exptl_absorpt_correction_type multi-scan
_exptl_absorpt_process_details '(SADABS; Bruker, 2000)'
_exptl_crystal_colour colourless
_exptl_crystal_density_diffrn 1.857
_exptl_crystal_density_method 'not measured'
_exptl_crystal_description Prism
_exptl_crystal_F_000 680
_exptl_crystal_size_max 0.30
_exptl_crystal_size_mid 0.13
_exptl_crystal_size_min 0.09
_refine_diff_density_max 0.410
_refine_diff_density_min -0.374
_refine_ls_extinction_method none
_refine_ls_goodness_of_fit_ref 0.972
_refine_ls_hydrogen_treatment constr
_refine_ls_matrix_type full
_refine_ls_number_constraints 27
_refine_ls_number_parameters 154
_refine_ls_number_reflns 2199
_refine_ls_number_restraints 0
_refine_ls_restrained_S_all 0.972
_refine_ls_R_factor_all 0.0494
_refine_ls_R_factor_gt 0.0295
_refine_ls_shift/su_max 0.001
_refine_ls_shift/su_mean 0.000
_refine_ls_structure_factor_coef Fsqd
_refine_ls_weighting_details 'calc w=1/[\s^2^(Fo^2^)+(0.0357P)^2^] where P=(Fo^2^+2Fc^2^)/3'
_refine_ls_weighting_scheme calc
_refine_ls_wR_factor_gt 0.0663
_refine_ls_wR_factor_ref 0.0716
_reflns_number_gt 1552
_reflns_number_total 2199
_reflns_threshold_expression I>2\s(I)
_cod_data_source_file fb2027.cif
_cod_data_source_block I
_cod_depositor_comments
;
The following automatic conversions were performed:
'_symmetry_cell_setting' value 'Monoclinic' changed to 'monoclinic'
according to '/home/saulius/struct/CIF-dictionaries/cif_core.dic'
dictionary named 'cif_core.dic' version 2.4.1 from 2010-06-29.

Automatic conversion script
Id: cif_fix_enum 1527 2010-12-29 10:47:43Z saulius 

The following automatic conversions were performed:

'_symmetry_cell_setting' value 'Monoclinic' changed to 'monoclinic'
according to /home/saulius/struct/CIF-dictionaries/cif_core.dic
dictionary named 'cif_core.dic' version 2.4.1 from 2010-06-29.

Automatic conversion script
Id: cif_fix_values 1715 2011-07-08 13:25:40Z adriana 
;
_cod_original_sg_symbol_H-M 'P 21/c'
_cod_database_code 2211379
_cod_database_fobs_code 2211379

loop_
_symmetry_equiv_pos_as_xyz
'x, y, z'
'-x, y+1/2, -z+1/2'
'-x, -y, -z'
'x, -y-1/2, z-1/2'

loop_
_atom_site_type_symbol
_atom_site_label
_atom_site_fract_x
_atom_site_fract_y
_atom_site_fract_z
_atom_site_U_iso_or_equiv
_atom_site_adp_type
_atom_site_calc_flag
_atom_site_refinement_flags
_atom_site_occupancy
I I1 0.37134(3) -0.20344(4) 0.303992(18) 0.05423(14) Uani d . 1
S S1 0.82571(14) 0.17787(14) 0.49079(6) 0.0476(3) Uani d . 1
N N1 1.0882(4) 0.1957(4) 0.41890(19) 0.0439(9) Uani d . 1
N N2 0.6422(5) -0.2425(5) 0.1863(2) 0.0533(11) Uani d . 1
H H2A 0.7015 -0.2614 0.1513 0.064 Uiso calc R 1
H H2B 0.5409 -0.2814 0.1858 0.064 Uiso calc R 1
C C1 0.7087(5) -0.1510(5) 0.2423(2) 0.0384(10) Uani d . 1
C C2 0.6202(5) -0.1143(5) 0.3015(2) 0.0357(10) Uani d . 1
C C3 0.6923(5) -0.0246(5) 0.3573(2) 0.0382(10) Uani d . 1
H H3 0.6312 -0.0058 0.3962 0.046 Uiso calc R 1
C C4 0.8557(5) 0.0396(5) 0.3573(2) 0.0379(10) Uani d . 1
C C5 0.9433(5) 0.0042(5) 0.2982(2) 0.0417(11) Uani d . 1
H H5 1.0529 0.0446 0.2965 0.050 Uiso calc R 1
C C6 0.8735(5) -0.0868(5) 0.2438(2) 0.0416(11) Uani d . 1
H H6 0.9369 -0.1077 0.2058 0.050 Uiso calc R 1
C C7 0.9352(5) 0.1372(5) 0.4164(2) 0.0366(10) Uani d . 1
C C8 1.0018(5) 0.2842(5) 0.5290(2) 0.0442(11) Uani d . 1
C C9 1.0250(6) 0.3655(6) 0.5939(3) 0.0561(13) Uani d . 1
H H9 0.9375 0.3718 0.6234 0.067 Uiso calc R 1
C C10 1.1795(6) 0.4353(6) 0.6129(3) 0.0570(13) Uani d . 1
H H10 1.1988 0.4877 0.6568 0.068 Uiso calc R 1
C C11 1.3089(6) 0.4306(6) 0.5686(3) 0.0567(14) Uani d . 1
H H11 1.4131 0.4800 0.5831 0.068 Uiso calc R 1
C C12 1.2860(6) 0.3544(6) 0.5036(3) 0.0527(13) Uani d . 1
H H12 1.3731 0.3529 0.4738 0.063 Uiso calc R 1
C C13 1.1297(5) 0.2786(5) 0.4829(2) 0.0412(11) Uani d . 1

loop_
_atom_site_aniso_label
_atom_site_aniso_U_11
_atom_site_aniso_U_22
_atom_site_aniso_U_33
_atom_site_aniso_U_12
_atom_site_aniso_U_13
_atom_site_aniso_U_23
I1 0.03449(17) 0.0672(3) 0.0617(2) -0.00867(16) 0.00886(13) -0.00200(19)
S1 0.0406(6) 0.0574(9) 0.0466(7) -0.0078(5) 0.0127(5) -0.0046(6)
N1 0.0392(19) 0.055(3) 0.039(2) -0.0046(19) 0.0100(15) 0.004(2)
N2 0.049(2) 0.059(3) 0.053(3) -0.010(2) 0.0122(19) -0.021(2)
C1 0.040(2) 0.032(2) 0.043(3) 0.0064(19) 0.0035(19) 0.005(2)
C2 0.031(2) 0.033(2) 0.043(3) -0.0007(19) 0.0037(18) 0.004(2)
C3 0.037(2) 0.043(3) 0.037(3) 0.001(2) 0.0139(18) 0.004(2)
C4 0.036(2) 0.039(3) 0.039(3) 0.005(2) 0.0053(18) 0.005(2)
C5 0.033(2) 0.040(3) 0.053(3) -0.002(2) 0.010(2) 0.006(2)
C6 0.037(2) 0.048(3) 0.043(3) 0.004(2) 0.0147(19) 0.000(2)
C7 0.037(2) 0.035(2) 0.038(3) 0.000(2) 0.0086(18) 0.007(2)
C8 0.043(2) 0.050(3) 0.040(3) 0.001(2) 0.0036(19) 0.006(2)
C9 0.057(3) 0.061(3) 0.051(3) -0.001(3) 0.011(2) 0.001(3)
C10 0.065(3) 0.058(4) 0.046(3) -0.007(3) -0.003(2) 0.000(3)
C11 0.055(3) 0.048(3) 0.062(4) -0.012(2) -0.013(2) 0.008(3)
C12 0.041(3) 0.059(3) 0.057(3) -0.015(2) 0.003(2) 0.010(3)
C13 0.041(2) 0.043(3) 0.039(3) 0.001(2) 0.0032(18) 0.012(2)

loop_
_atom_type_symbol
_atom_type_description
_atom_type_scat_dispersion_real
_atom_type_scat_dispersion_imag
_atom_type_scat_source
C C 0.0033 0.0016 'International Tables Vol C Tables 4.2.6.8 and 6.1.1.4'
H H 0.0000 0.0000 'International Tables Vol C Tables 4.2.6.8 and 6.1.1.4'
N N 0.0061 0.0033 'International Tables Vol C Tables 4.2.6.8 and 6.1.1.4'
S S 0.1246 0.1234 'International Tables Vol C Tables 4.2.6.8 and 6.1.1.4'
I I -0.4742 1.8119 'International Tables Vol C Tables 4.2.6.8 and 6.1.1.4'

loop_
_geom_angle_atom_site_label_1
_geom_angle_atom_site_label_2
_geom_angle_atom_site_label_3
_geom_angle
_geom_angle_publ_flag
C8 S1 C7 89.5(2) no
C7 N1 C13 110.5(4) no
C1 N2 H2A 120.0 no
C1 N2 H2B 120.0 no
H2A N2 H2B 120.0 no
N2 C1 C6 120.7(4) no
N2 C1 C2 123.6(4) no
C6 C1 C2 115.7(4) no
C3 C2 C1 121.9(4) no
C3 C2 I1 119.4(3) no
C1 C2 I1 118.7(3) no
C2 C3 C4 121.4(4) no
C2 C3 H3 119.3 no
C4 C3 H3 119.3 no
C3 C4 C5 116.7(4) no
C3 C4 C7 122.4(4) no
C5 C4 C7 120.9(4) no
C6 C5 C4 121.9(4) no
C6 C5 H5 119.1 no
C4 C5 H5 119.1 no
C5 C6 C1 122.3(4) no
C5 C6 H6 118.8 no
C1 C6 H6 118.8 no
N1 C7 C4 124.0(4) no
N1 C7 S1 115.6(3) no
C4 C7 S1 120.4(3) no
C9 C8 C13 121.6(4) no
C9 C8 S1 129.6(4) no
C13 C8 S1 108.8(3) no
C10 C9 C8 117.9(5) no
C10 C9 H9 121.1 no
C8 C9 H9 121.1 no
C9 C10 C11 121.7(5) no
C9 C10 H10 119.2 no
C11 C10 H10 119.2 no
C12 C11 C10 121.0(4) no
C12 C11 H11 119.5 no
C10 C11 H11 119.5 no
C11 C12 C13 118.9(5) no
C11 C12 H12 120.5 no
C13 C12 H12 120.5 no
N1 C13 C12 125.5(4) no
N1 C13 C8 115.7(4) no
C12 C13 C8 118.8(4) no

loop_
_geom_bond_atom_site_label_1
_geom_bond_atom_site_label_2
_geom_bond_distance
_geom_bond_publ_flag
I1 C2 2.100(4) yes
S1 C8 1.735(5) yes
S1 C7 1.752(4) yes
N1 C7 1.294(5) no
N1 C13 1.395(6) no
N2 C1 1.362(5) no
N2 H2A 0.8600 no
N2 H2B 0.8600 no
C1 C6 1.401(6) no
C1 C2 1.409(6) no
C2 C3 1.362(5) no
C3 C4 1.394(5) no
C3 H3 0.9300 no
C4 C5 1.400(6) no
C4 C7 1.465(6) no
C5 C6 1.346(6) no
C5 H5 0.9300 no
C6 H6 0.9300 no
C8 C9 1.392(6) no
C8 C13 1.397(6) no
C9 C10 1.357(6) no
C9 H9 0.9300 no
C10 C11 1.382(7) no
C10 H10 0.9300 no
C11 C12 1.370(7) no
C11 H11 0.9300 no
C12 C13 1.398(6) no
C12 H12 0.9300 no

loop_
_geom_hbond_atom_site_label_D
_geom_hbond_atom_site_label_H
_geom_hbond_atom_site_label_A
_geom_hbond_site_symmetry_A
_geom_hbond_distance_DH
_geom_hbond_distance_HA
_geom_hbond_distance_DA
_geom_hbond_angle_DHA
_geom_hbond_publ_flag
N2 H2B I1 1_555 0.86 2.79 3.248(4) 115.1 y
N2 H2A N1 2_745 0.86 2.26 3.097(5) 166.1 y
C3 H3 S1 1_555 0.93 2.70 3.116(4) 108.0 y

loop_
_geom_torsion_atom_site_label_1
_geom_torsion_atom_site_label_2
_geom_torsion_atom_site_label_3
_geom_torsion_atom_site_label_4
_geom_torsion
N2 C1 C2 C3 178.7(4)
C6 C1 C2 C3 -1.3(6)
N2 C1 C2 I1 -0.4(6)
C6 C1 C2 I1 179.5(3)
C1 C2 C3 C4 2.1(7)
I1 C2 C3 C4 -178.7(3)
C2 C3 C4 C5 -1.6(6)
C2 C3 C4 C7 179.5(4)
C3 C4 C5 C6 0.3(6)
C7 C4 C5 C6 179.2(4)
C4 C5 C6 C1 0.4(7)
N2 C1 C6 C5 -180.0(4)
C2 C1 C6 C5 0.0(6)
C13 N1 C7 C4 -178.0(4)
C13 N1 C7 S1 0.5(5)
C3 C4 C7 N1 178.3(4)
C5 C4 C7 N1 -0.5(7)
C3 C4 C7 S1 0.0(6)
C5 C4 C7 S1 -178.9(3)
C8 S1 C7 N1 0.2(4)
C8 S1 C7 C4 178.7(4)
C7 S1 C8 C9 179.2(5)
C7 S1 C8 C13 -0.7(4)
C13 C8 C9 C10 -2.5(7)
S1 C8 C9 C10 177.6(4)
C8 C9 C10 C11 1.9(8)
C9 C10 C11 C12 -0.2(8)
C10 C11 C12 C13 -1.0(7)
C7 N1 C13 C12 178.8(4)
C7 N1 C13 C8 -1.1(5)
C11 C12 C13 N1 -179.5(4)
C11 C12 C13 C8 0.4(7)
C9 C8 C13 N1 -178.7(4)
S1 C8 C13 N1 1.2(5)
C9 C8 C13 C12 1.4(7)
S1 C8 C13 C12 -178.7(3)

loop_
_cod_related_entry_id
_cod_related_entry_database
_cod_related_entry_code
1 ChemSpider 340715
